data_2009173
loop_
_publ_author_name
'Heinrich, Timo'
'Reggelin, Michael'
'Bats, Jan W.'

_publ_section_title
;(+)-(2<i>S</i>,3<i>S</i>,4<i>S</i>,5<i>S</i>,<i>R</i>~S~)-4-Hydroxy-2-{<i>N</i>-[(<i>R</i>)-1-Hydroxy-3-methylbut-2-yl]-4-methylphenylsulfonimidoylmethyl}-3-methyl-1-azabicyclo[3.3.0]octane
 at 153K
;
_journal_issue 11
_journal_name_full 'Acta Crystallographica Section C'
_journal_page_first IUC9900131
_journal_paper_doi 10.1107/S0108270199098492
_journal_volume 55
_journal_year 1999
_chemical_formula_sum 'C21 H34 N2 O3 S'
_chemical_formula_weight 394.56
_chemical_name_systematic
;
(+)-(2S,3S,4S,5S,R~S~)-2-{N-[(R)-1-Hydroxy-3-methylbut-2-yl]-4-methylphenyl-
sulfonimidoylmethyl}-4-hydroxy-3-methyl-1-azabicyclo[3.3.0]octane
;
_space_group_IT_number 4
_symmetry_cell_setting monoclinic
_symmetry_space_group_name_Hall 'P 2yb'
_symmetry_space_group_name_H-M 'P 1 21 1'
_cell_angle_alpha 90.00
_cell_angle_beta 107.804(10)
_cell_angle_gamma 90.00
_cell_formula_units_Z 2
_cell_length_a 8.1295(11)
_cell_length_b 13.7607(13)
_cell_length_c 10.0224(19)
_cell_measurement_reflns_used 181
_cell_measurement_temperature 153(2)
_cell_measurement_theta_max 23
_cell_measurement_theta_min 3
_cell_volume 1067.5(3)
_computing_cell_refinement 'SMART (Siemens, 1995)'
_computing_data_collection 'SMART (Siemens, 1995)'
_computing_data_reduction 'SAINT (Siemens, 1995)'
_computing_publication_material 'CIF in SHELXTL97 (Sheldrick, 1997)'
_computing_structure_refinement 'SHELXL97 (Sheldrick, 1997)'
_computing_structure_solution 'SHELXTL (Sheldrick, 1996)'
_diffrn_ambient_temperature 153(2)
_diffrn_measured_fraction_theta_full 0.990
_diffrn_measured_fraction_theta_max 0.990
_diffrn_measurement_device_type 'Siemens SMART'
_diffrn_measurement_method \w
_diffrn_radiation_monochromator graphite
_diffrn_radiation_source 'fine-focus sealed tube'
_diffrn_radiation_type MoK\a
_diffrn_radiation_wavelength 0.71073
_diffrn_reflns_av_R_equivalents 0.086
_diffrn_reflns_av_sigmaI/netI 0.0797
_diffrn_reflns_limit_h_max 10
_diffrn_reflns_limit_h_min -11
_diffrn_reflns_limit_k_max 19
_diffrn_reflns_limit_k_min -19
_diffrn_reflns_limit_l_max 13
_diffrn_reflns_limit_l_min -13
_diffrn_reflns_number 17906
_diffrn_reflns_theta_full 29.49
_diffrn_reflns_theta_max 29.49
_diffrn_reflns_theta_min 2.13
_diffrn_standards_decay_% 0.0
_diffrn_standards_interval_time 540
_diffrn_standards_number 196
_exptl_absorpt_coefficient_mu 0.175
_exptl_absorpt_correction_T_max 0.972
_exptl_absorpt_correction_T_min 0.915
_exptl_absorpt_correction_type numerical
_exptl_absorpt_process_details '(SHELXTL; Sheldrick, 1996)'
_exptl_crystal_colour colorless
_exptl_crystal_density_diffrn 1.228
_exptl_crystal_density_method 'not measured'
_exptl_crystal_description rod
_exptl_crystal_F_000 428
_exptl_crystal_size_max 0.65
_exptl_crystal_size_mid 0.25
_exptl_crystal_size_min 0.18
_refine_diff_density_max 0.419
_refine_diff_density_min -0.605
_refine_ls_abs_structure_details 'Flack (1983)'
_refine_ls_abs_structure_Flack -0.13(8)
_refine_ls_extinction_coef 0.013(3)
_refine_ls_extinction_method SHELXL97
_refine_ls_goodness_of_fit_ref 1.277
_refine_ls_hydrogen_treatment constr
_refine_ls_matrix_type full
_refine_ls_number_parameters 251
_refine_ls_number_reflns 5710
_refine_ls_number_restraints 1
_refine_ls_restrained_S_all 1.277
_refine_ls_R_factor_all 0.0835
_refine_ls_R_factor_gt 0.0633
_refine_ls_shift/su_max 0.008
_refine_ls_shift/su_mean 0.000
_refine_ls_structure_factor_coef Fsqd
_refine_ls_weighting_details 'calc w = 1/[\s^2^(Fo^2^)+(0.06P)^2^] where P = (Fo^2^+2Fc^2^)/3'
_refine_ls_weighting_scheme calc
_refine_ls_wR_factor_ref 0.1417
_reflns_number_gt 4666
_reflns_number_total 5710
_reflns_threshold_expression I>2\s(I)
_cod_data_source_file qb0109.cif
_cod_data_source_block hei645
_cod_original_sg_symbol_H-M 'P 21'
_cod_database_code 2009173
_cod_database_fobs_code 2009173

loop_
_symmetry_equiv_pos_as_xyz
'x, y, z'
'-x, y+1/2, -z'

loop_
_atom_site_label
_atom_site_fract_x
_atom_site_fract_y
_atom_site_fract_z
_atom_site_U_iso_or_equiv
_atom_site_adp_type
_atom_site_calc_flag
_atom_site_refinement_flags
_atom_site_occupancy
_atom_site_disorder_assembly
_atom_site_disorder_group
_atom_site_type_symbol
S .48199(8) .69596(4) .50137(7) .01632(15) Uani d . 1 . . S
O2 .3230(2) .75281(13) .4618(2) .0230(4) Uani d . 1 . . O
C10 .6196(3) .75547(18) .4181(3) .0167(5) Uani d . 1 . . C
O3 .5498(3) .44372(14) .1990(2) .0323(5) Uani d . 1 . . O
H03 .5747 .3813 .2042 .048 Uiso calc R 1 . . H
O1 .4042(3) .57326(13) .9951(2) .0278(5) Uani d . 1 . . O
H01 .4516 .5268 1.0547 .042 Uiso calc R 1 . . H
N1 .3870(3) .75169(15) .8147(2) .0174(5) Uani d . 1 . . N
C4 .4084(4) .74654(19) .9688(3) .0223(6) Uani d . 1 . . C
H4 .4752 .8046 1.0159 .027 Uiso calc R 1 . . H
C7 .5031(3) .67718(17) .7835(3) .0180(5) Uani d . 1 . . C
H7 .4349 .6176 .7445 .022 Uiso calc R 1 . . H
C8 .5955(3) .71383(18) .6812(3) .0185(5) Uani d . 1 . . C
H8A .7086 .6807 .7027 .022 Uiso calc R 1 . . H
H8B .6182 .7842 .6976 .022 Uiso calc R 1 . . H
C17 .4180(4) .54164(18) .3468(3) .0194(6) Uani d . 1 . . C
H17 .3937 .5942 .2744 .023 Uiso calc R 1 . . H
C11 .5611(4) .83858(18) .3369(3) .0217(6) Uani d . 1 . . C
H11 .4456 .8620 .3218 .026 Uiso calc R 1 . . H
C15 .7868(4) .72175(18) .4398(3) .0219(6) Uani d . 1 . . C
H15 .8257 .6640 .4940 .026 Uiso calc R 1 . . H
C13 .8420(4) .85500(19) .3008(3) .0250(6) Uani d . 1 . . C
C6 .6329(4) .65399(18) .9273(3) .0218(6) Uani d . 1 . . C
H6 .7173 .7088 .9552 .026 Uiso calc R 1 . . H
C18 .5725(4) .48094(19) .3366(3) .0234(6) Uani d . 1 . . C
H18A .6778 .5218 .3649 .028 Uiso calc R 1 . . H
H18B .5904 .4259 .4031 .028 Uiso calc R 1 . . H
C5 .5160(4) .6556(2) 1.0204(3) .0231(6) Uani d . 1 . . C
H5 .5844 .6610 1.1217 .028 Uiso calc R 1 . . H
C14 .8975(4) .77209(19) .3827(3) .0246(6) Uani d . 1 . . C
H14 1.0139 .7496 .3999 .029 Uiso calc R 1 . . H
N2 .4812(3) .58585(16) .4876(2) .0199(5) Uani d . 1 . . N
C12 .6733(4) .8868(2) .2782(3) .0250(6) Uani d . 1 . . C
H12 .6332 .9432 .2211 .030 Uiso calc R 1 . . H
C19 .2516(4) .48252(19) .3297(3) .0251(6) Uani d . 1 . . C
H19 .2828 .4236 .3907 .030 Uiso calc R 1 . . H
C1 .1994(4) .7412(2) .7382(3) .0272(6) Uani d . 1 . . C
H1A .1813 .6927 .6621 .033 Uiso calc R 1 . . H
H1B .1503 .8041 .6968 .033 Uiso calc R 1 . . H
C2 .1136(4) .7076(2) .8458(3) .0328(7) Uani d . 1 . . C
H2A -.0062 .7324 .8226 .039 Uiso calc R 1 . . H
H2B .1117 .6358 .8513 .039 Uiso calc R 1 . . H
C3 .2276(4) .7513(2) .9827(3) .0306(7) Uani d . 1 . . C
H3A .1939 .8193 .9934 .037 Uiso calc R 1 . . H
H3B .2200 .7130 1.0642 .037 Uiso calc R 1 . . H
C20 .1685(4) .4483(2) .1774(3) .0350(8) Uani d . 1 . . C
H20A .1405 .5048 .1151 .052 Uiso calc R 1 . . H
H20B .0625 .4120 .1707 .052 Uiso calc R 1 . . H
H20C .2496 .4062 .1495 .052 Uiso calc R 1 . . H
C9 .7331(4) .5592(2) .9322(4) .0326(7) Uani d . 1 . . C
H9A .8073 .5474 1.0282 .049 Uiso calc R 1 . . H
H9C .8046 .5642 .8695 .049 Uiso calc R 1 . . H
H9B .6516 .5052 .9020 .049 Uiso calc R 1 . . H
C16 .9642(5) .9081(2) .2398(5) .0462(10) Uani d . 1 . . C
H16B 1.0395 .9503 .3114 .069 Uiso calc R 1 . . H
H16A .8979 .9475 .1600 .069 Uiso calc R 1 . . H
H16C 1.0346 .8609 .2082 .069 Uiso calc R 1 . . H
C21 .1177(5) .5397(3) .3744(5) .0473(10) Uani d . 1 . . C
H21C .1673 .5606 .4720 .071 Uiso calc R 1 . . H
H21B .0166 .4985 .3660 .071 Uiso calc R 1 . . H
H21A .0827 .5969 .3141 .071 Uiso calc R 1 . . H

loop_
_atom_site_aniso_label
_atom_site_aniso_U_11
_atom_site_aniso_U_22
_atom_site_aniso_U_33
_atom_site_aniso_U_12
_atom_site_aniso_U_13
_atom_site_aniso_U_23
S .0190(3) .0139(3) .0161(3) -.0011(3) .0054(2) -.0012(2)
O2 .0204(10) .0215(9) .0268(11) .0016(8) .0070(8) -.0011(8)
C10 .0189(13) .0154(11) .0155(13) -.0002(9) .0048(10) -.0014(9)
O3 .0616(15) .0150(8) .0229(10) .0106(10) .0168(10) .0006(9)
O1 .0347(13) .0207(9) .0272(12) -.0026(8) .0083(9) .0076(8)
N1 .0214(12) .0166(10) .0130(11) .0007(8) .0035(9) .0003(8)
C4 .0294(16) .0208(13) .0172(14) -.0007(12) .0076(12) -.0022(11)
C7 .0193(12) .0163(12) .0183(13) -.0020(9) .0055(10) -.0014(9)
C8 .0219(13) .0183(13) .0151(12) -.0037(9) .0053(10) -.0049(9)
C17 .0278(15) .0137(11) .0158(13) -.0002(10) .0055(11) -.0013(9)
C11 .0242(15) .0188(13) .0214(14) .0035(11) .0062(11) .0009(10)
C15 .0230(14) .0195(13) .0237(15) .0029(9) .0079(11) .0017(10)
C13 .0286(16) .0241(13) .0244(16) -.0029(11) .0111(12) .0017(11)
C6 .0262(15) .0177(12) .0199(14) .0009(11) .0047(11) .0022(11)
C18 .0306(16) .0160(11) .0243(15) .0010(11) .0093(12) -.0017(10)
C5 .0292(16) .0231(14) .0146(13) -.0020(11) .0030(11) .0035(10)
C14 .0214(14) .0255(14) .0277(16) .0017(11) .0087(12) .0032(11)
N2 .0272(13) .0120(10) .0207(12) -.0018(9) .0075(10) -.0024(8)
C12 .0338(17) .0185(12) .0223(14) .0015(12) .0079(12) .0053(11)
C19 .0313(16) .0148(11) .0273(16) -.0020(11) .0061(13) -.0026(11)
C1 .0231(15) .0323(14) .0239(15) .0011(12) .0037(12) -.0035(12)
C2 .0265(15) .0300(16) .0438(18) .0005(13) .0137(13) .0035(14)
C3 .0398(19) .0301(15) .0281(17) .0071(13) .0194(14) .0051(13)
C20 .0373(19) .0250(14) .0329(17) -.0037(14) -.0037(14) -.0020(14)
C9 .0287(17) .0297(16) .0389(19) .0099(12) .0097(14) .0072(13)
C16 .043(2) .042(2) .062(3) .0020(16) .0273(19) .0204(17)
C21 .0292(19) .0387(17) .075(3) -.0115(14) .0175(18) -.0227(18)

loop_
_atom_type_symbol
_atom_type_description
_atom_type_scat_dispersion_real
_atom_type_scat_dispersion_imag
_atom_type_scat_source
C C 0.0033 0.0016 'International Tables Vol C Tables 4.2.6.8 and 6.1.1.4'
H H 0.0000 0.0000 'International Tables Vol C Tables 4.2.6.8 and 6.1.1.4'
N N 0.0061 0.0033 'International Tables Vol C Tables 4.2.6.8 and 6.1.1.4'
O O 0.0106 0.0060 'International Tables Vol C Tables 4.2.6.8 and 6.1.1.4'
S S 0.1246 0.1234 'International Tables Vol C Tables 4.2.6.8 and 6.1.1.4'

loop_
_geom_angle_atom_site_label_1
_geom_angle_atom_site_label_2
_geom_angle_atom_site_label_3
_geom_angle
O2 S N2 122.06(12)
O2 S C8 110.14(12)
N2 S C8 102.52(12)
O2 S C10 104.88(12)
N2 S C10 113.59(13)
C8 S C10 101.90(12)
C15 C10 C11 120.4(3)
C15 C10 S 119.7(2)
C11 C10 S 119.8(2)
C7 N1 C1 116.1(2)
C7 N1 C4 107.57(19)
C1 N1 C4 107.6(2)
N1 C4 C3 106.3(2)
N1 C4 C5 105.2(2)
C3 C4 C5 118.4(2)
N1 C7 C8 112.7(2)
N1 C7 C6 104.1(2)
C8 C7 C6 111.1(2)
C7 C8 S 115.22(18)
N2 C17 C18 103.6(2)
N2 C17 C19 111.1(2)
C18 C17 C19 114.4(2)
C12 C11 C10 119.0(3)
C10 C15 C14 119.6(2)
C12 C13 C14 118.5(3)
C12 C13 C16 121.4(3)
C14 C13 C16 120.0(3)
C5 C6 C9 114.7(2)
C5 C6 C7 101.2(2)
C9 C6 C7 114.4(2)
O3 C18 C17 113.0(2)
O1 C5 C6 111.3(2)
O1 C5 C4 108.9(2)
C6 C5 C4 101.8(2)
C15 C14 C13 121.0(3)
C17 N2 S 119.16(18)
C13 C12 C11 121.4(3)
C21 C19 C20 108.3(3)
C21 C19 C17 112.2(2)
C20 C19 C17 112.0(2)
N1 C1 C2 106.5(2)
C3 C2 C1 103.5(2)
C4 C3 C2 103.9(2)

loop_
_geom_bond_atom_site_label_1
_geom_bond_atom_site_label_2
_geom_bond_site_symmetry_2
_geom_bond_distance
_geom_bond_publ_flag
S O2 . 1.458(2) ?
S N2 . 1.521(2) ?
S C8 . 1.773(3) ?
S C10 . 1.786(3) ?
C10 C15 . 1.389(4) ?
C10 C11 . 1.400(4) ?
O3 C18 . 1.429(3) ?
O1 C5 . 1.426(3) ?
N1 C7 . 1.490(3) ?
N1 C1 . 1.490(4) ?
N1 C4 . 1.502(3) ?
C4 C3 . 1.520(4) ?
C4 C5 . 1.524(4) ?
C7 C8 . 1.529(4) ?
C7 C6 . 1.537(4) ?
C17 N2 . 1.478(3) ?
C17 C18 . 1.538(4) ?
C17 C19 . 1.542(4) ?
C11 C12 . 1.395(4) ?
C15 C14 . 1.390(4) ?
C13 C12 . 1.391(4) ?
C13 C14 . 1.398(4) ?
C13 C16 . 1.505(4) ?
C6 C5 . 1.522(4) ?
C6 C9 . 1.531(4) ?
C19 C21 . 1.517(5) ?
C19 C20 . 1.542(4) ?
C1 C2 . 1.525(4) ?
C2 C3 . 1.524(5) ?

loop_
_geom_hbond_atom_site_label_D
_geom_hbond_atom_site_label_H
_geom_hbond_atom_site_label_A
_geom_hbond_site_symmetry_A
_geom_hbond_distance_DH
_geom_hbond_distance_HA
_geom_hbond_distance_DA
_geom_hbond_angle_DHA
_geom_hbond_publ_flag
O1 H01 O3 1_556 0.88 1.82 2.698(2) 171 yes
O3 H03 N1 2_646 0.88 1.83 2.703(2) 171 yes
C14 H14 O2 1_655 0.96 2.40 3.315(4) 160 yes

loop_
_geom_torsion_atom_site_label_1
_geom_torsion_atom_site_label_2
_geom_torsion_atom_site_label_3
_geom_torsion_atom_site_label_4
_geom_torsion
O2 S C10 C15 177.1(2)
N2 S C10 C15 -47.2(3)
C8 S C10 C15 62.3(2)
O2 S C10 C11 0.2(2)
N2 S C10 C11 135.9(2)
C8 S C10 C11 -114.6(2)
C7 N1 C4 C3 -135.9(2)
C1 N1 C4 C3 -10.1(3)
C7 N1 C4 C5 -9.5(3)
C1 N1 C4 C5 116.3(2)
C1 N1 C7 C8 100.6(3)
C4 N1 C7 C8 -138.8(2)
C1 N1 C7 C6 -138.9(2)
C4 N1 C7 C6 -18.3(3)
N1 C7 C8 S -88.5(2)
C6 C7 C8 S 155.13(17)
O2 S C8 C7 64.6(2)
N2 S C8 C7 -66.7(2)
C10 S C8 C7 175.55(19)
C15 C10 C11 C12 0.1(4)
S C10 C11 C12 176.9(2)
C11 C10 C15 C14 1.2(4)
S C10 C15 C14 -175.6(2)
N1 C7 C6 C5 39.0(2)
C8 C7 C6 C5 160.5(2)
N1 C7 C6 C9 162.9(2)
C8 C7 C6 C9 -75.6(3)
N2 C17 C18 O3 -170.5(2)
C19 C17 C18 O3 68.4(3)
C9 C6 C5 O1 -52.2(3)
C7 C6 C5 O1 71.5(2)
C9 C6 C5 C4 -168.0(2)
C7 C6 C5 C4 -44.4(2)
N1 C4 C5 O1 -83.9(2)
C3 C4 C5 O1 34.6(3)
N1 C4 C5 C6 33.7(3)
C3 C4 C5 C6 152.2(2)
C10 C15 C14 C13 -1.5(4)
C12 C13 C14 C15 0.5(4)
C16 C13 C14 C15 -179.8(3)
C18 C17 N2 S 122.2(2)
C19 C17 N2 S -114.6(2)
O2 S N2 C17 64.5(2)
C8 S N2 C17 -171.7(2)
C10 S N2 C17 -62.6(2)
C14 C13 C12 C11 0.8(4)
C16 C13 C12 C11 -178.8(3)
C10 C11 C12 C13 -1.1(4)
N2 C17 C19 C21 49.6(3)
C18 C17 C19 C21 166.4(3)
N2 C17 C19 C20 171.6(2)
C18 C17 C19 C20 -71.6(3)
C7 N1 C1 C2 108.4(3)
C4 N1 C1 C2 -12.2(3)
N1 C1 C2 C3 29.4(3)
N1 C4 C3 C2 28.2(3)
C5 C4 C3 C2 -89.7(3)
C1 C2 C3 C4 -35.1(3)
